data_7011587
loop_
_publ_author_name
'Lee, Kwang Ming'
'Wang, Harrison M. J.'
'Lin, Ivan J. B.'

_publ_section_title
;
 Structural diversity of N-heterocyclic carbene complexes of silver(i)
;
_journal_issue 14
_journal_name_full 'Journal of the Chemical Society, Dalton Transactions'
_journal_page_first 2852
_journal_paper_doi 10.1039/b201957d
_journal_year 2002
_chemical_formula_sum 'C10 H16 Ag2 Cl2 N4'
_chemical_formula_weight 478.91
_space_group_IT_number 12
_symmetry_cell_setting monoclinic
_symmetry_space_group_name_Hall '-C 2y'
_symmetry_space_group_name_H-M 'C 1 2/m 1'
_atom_sites_solution_hydrogens geom
_atom_sites_solution_primary direct
_atom_sites_solution_secondary difmap
_audit_creation_method SHELXL-97
_cell_angle_alpha 90.00
_cell_angle_beta 111.45(4)
_cell_angle_gamma 90.00
_cell_formula_units_Z 2
_cell_length_a 15.568(6)
_cell_length_b 6.376(2)
_cell_length_c 8.206(2)
_cell_measurement_reflns_used 20
_cell_measurement_temperature 293(2)
_cell_measurement_theta_max 12.61
_cell_measurement_theta_min 10.35
_cell_volume 758.1(5)
_computing_cell_refinement 'Bruker XSCANS'
_computing_data_collection 'Bruker XSCANS'
_computing_data_reduction 'Bruker SHELXTL'
_computing_molecular_graphics 'Bruker SHELXTL'
_computing_publication_material 'Bruker SHELXTL'
_computing_structure_refinement 'SHELXL-97 (Sheldrick, 1997)'
_computing_structure_solution 'SHELXS-97 (Sheldrick, 1990)'
_diffrn_ambient_temperature 293(2)
_diffrn_measured_fraction_theta_full 0.984
_diffrn_measured_fraction_theta_max 0.984
_diffrn_measurement_device_type 'Bruker P4'
_diffrn_measurement_method '\w scans'
_diffrn_radiation_monochromator graphite
_diffrn_radiation_source 'fine-focus sealed tube'
_diffrn_radiation_type MoK\a
_diffrn_radiation_wavelength 0.71073
_diffrn_reflns_av_R_equivalents 0.0484
_diffrn_reflns_av_sigmaI/netI 0.0457
_diffrn_reflns_limit_h_max 18
_diffrn_reflns_limit_h_min -18
_diffrn_reflns_limit_k_max 1
_diffrn_reflns_limit_k_min -7
_diffrn_reflns_limit_l_max 9
_diffrn_reflns_limit_l_min -9
_diffrn_reflns_number 1690
_diffrn_reflns_theta_full 24.98
_diffrn_reflns_theta_max 24.98
_diffrn_reflns_theta_min 2.67
_diffrn_standards_interval_count 97
_diffrn_standards_number 3
_exptl_absorpt_coefficient_mu 2.923
_exptl_absorpt_correction_T_max 0.9456
_exptl_absorpt_correction_T_min 0.8557
_exptl_absorpt_correction_type empirical
_exptl_crystal_colour colorless
_exptl_crystal_density_diffrn 2.098
_exptl_crystal_density_method 'not measured'
_exptl_crystal_description plate
_exptl_crystal_F_000 464
_exptl_crystal_size_max 0.5
_exptl_crystal_size_mid 0.3
_exptl_crystal_size_min 0.08
_refine_diff_density_max 2.954
_refine_diff_density_min -2.607
_refine_diff_density_rms 0.377
_refine_ls_extinction_coef 0.009(2)
_refine_ls_extinction_expression Fc^*^=kFc[1+0.001xFc^2^\l^3^/sin(2\q)]^-1/4^
_refine_ls_extinction_method SHELXL
_refine_ls_goodness_of_fit_ref 1.255
_refine_ls_hydrogen_treatment mixed
_refine_ls_matrix_type full
_refine_ls_number_parameters 58
_refine_ls_number_reflns 721
_refine_ls_number_restraints 0
_refine_ls_restrained_S_all 1.255
_refine_ls_R_factor_all 0.0725
_refine_ls_R_factor_gt 0.0710
_refine_ls_shift/su_max 0.000
_refine_ls_shift/su_mean 0.000
_refine_ls_structure_factor_coef Fsqd
_refine_ls_weighting_details 'calc w=1/[\s^2^(Fo^2^)+(0.1100P)^2^+0.7000P] where P=(Fo^2^+2Fc^2^)/3'
_refine_ls_weighting_scheme calc
_refine_ls_wR_factor_gt 0.1706
_refine_ls_wR_factor_ref 0.1733
_reflns_number_gt 665
_reflns_number_total 721
_reflns_threshold_expression >2sigma(I)
_cod_data_source_file b201957d.txt
_cod_data_source_block 1
_cod_original_cell_volume 758.1(4)
_cod_original_sg_symbol_H-M C2/m
_cod_database_code 7011587

loop_
_symmetry_equiv_pos_as_xyz
'x, y, z'
'-x, y, -z'
'x+1/2, y+1/2, z'
'-x+1/2, y+1/2, -z'
'-x, -y, -z'
'x, -y, z'
'-x+1/2, -y+1/2, -z'
'x+1/2, -y+1/2, z'

loop_
_atom_site_label
_atom_site_type_symbol
_atom_site_fract_x
_atom_site_fract_y
_atom_site_fract_z
_atom_site_U_iso_or_equiv
_atom_site_adp_type
_atom_site_occupancy
_atom_site_symmetry_multiplicity
_atom_site_calc_flag
_atom_site_refinement_flags
_atom_site_disorder_assembly
_atom_site_disorder_group
Ag1 Ag 0.5000 0.0000 0.0000 0.0398(6) Uani 1 4 d S . .
Ag2 Ag 0.5000 -0.5000 0.0000 0.0578(6) Uani 1 4 d S . .
Cl1 Cl 0.55949(16) -0.5000 0.3057(3) 0.0728(10) Uani 1 2 d S . .
N1 N 0.3377(5) 0.0000 0.1347(9) 0.0417(16) Uani 1 2 d S . .
N2 N 0.2869(4) 0.0000 -0.1440(8) 0.0419(16) Uani 1 2 d S . .
C1 C 0.3648(4) 0.0000 -0.0028(9) 0.0369(16) Uani 1 2 d S . .
C2 C 0.2415(7) 0.0000 0.0767(14) 0.051(2) Uani 1 2 d S . .
H2A H 0.2060 0.0000 0.1463 0.061 Uiso 1 2 calc SR . .
C3 C 0.2111(7) 0.0000 -0.0946(15) 0.054(3) Uani 1 2 d S . .
H3A H 0.1495 0.0000 -0.1694 0.065 Uiso 1 2 calc SR . .
C4 C 0.2850(6) 0.0000 -0.3239(10) 0.063(3) Uani 1 2 d S . .
H4A H 0.3470 0.0000 -0.3220 0.095 Uiso 1 2 calc SR . .
H4B H 0.2533 0.1229 -0.3838 0.095 Uiso 0.50 1 calc PR . .
H4C H 0.2533 -0.1229 -0.3838 0.095 Uiso 0.50 1 calc PR . .
C5 C 0.4009(7) 0.0000 0.3173(11) 0.063(3) Uani 1 2 d S . .
H5A H 0.4634 0.0000 0.3219 0.094 Uiso 1 2 calc SR . .
H5B H 0.3904 -0.1229 0.3749 0.094 Uiso 0.50 1 calc PR . .
H5C H 0.3904 0.1229 0.3749 0.094 Uiso 0.50 1 calc PR . .

loop_
_atom_site_aniso_label
_atom_site_aniso_U_11
_atom_site_aniso_U_22
_atom_site_aniso_U_33
_atom_site_aniso_U_23
_atom_site_aniso_U_13
_atom_site_aniso_U_12
Ag1 0.0141(7) 0.0674(8) 0.0405(7) 0.000 0.0132(4) 0.000
Ag2 0.0270(8) 0.0962(11) 0.0509(9) 0.000 0.0150(5) 0.000
Cl1 0.0447(13) 0.121(2) 0.0483(13) 0.000 0.0120(10) 0.000
N1 0.024(4) 0.063(4) 0.046(4) 0.000 0.023(3) 0.000
N2 0.016(3) 0.061(4) 0.046(4) 0.000 0.008(3) 0.000
C1 0.017(3) 0.064(4) 0.032(3) 0.000 0.011(3) 0.000
C2 0.031(5) 0.063(5) 0.076(6) 0.000 0.040(5) 0.000
C3 0.012(4) 0.062(5) 0.085(6) 0.000 0.014(4) 0.000
C4 0.049(5) 0.095(7) 0.037(4) 0.000 0.006(4) 0.000
C5 0.055(5) 0.098(7) 0.039(4) 0.000 0.022(4) 0.000

loop_
_atom_type_symbol
_atom_type_description
_atom_type_scat_dispersion_real
_atom_type_scat_dispersion_imag
_atom_type_scat_source
C C 0.0033 0.0016 'International Tables Vol C Tables 4.2.6.8 and 6.1.1.4'
H H 0.0000 0.0000 'International Tables Vol C Tables 4.2.6.8 and 6.1.1.4'
N N 0.0061 0.0033 'International Tables Vol C Tables 4.2.6.8 and 6.1.1.4'
Cl Cl 0.1484 0.1585 'International Tables Vol C Tables 4.2.6.8 and 6.1.1.4'
Ag Ag -0.8971 1.1015 'International Tables Vol C Tables 4.2.6.8 and 6.1.1.4'

loop_
_geom_angle_atom_site_label_1
_geom_angle_atom_site_label_2
_geom_angle_atom_site_label_3
_geom_angle
_geom_angle_site_symmetry_1
_geom_angle_site_symmetry_3
_geom_angle_publ_flag
C1 Ag1 C1 180.0(4) . 5_655 ?
C1 Ag1 Ag2 90.0 . . ?
C1 Ag1 Ag2 90.0 5_655 . ?
C1 Ag1 Ag2 90.0 . 1_565 ?
C1 Ag1 Ag2 90.0 5_655 1_565 ?
Ag2 Ag1 Ag2 180.0 . 1_565 ?
Cl1 Ag2 Cl1 180.00(12) . 5_645 ?
Cl1 Ag2 Ag1 90.0 . . ?
Cl1 Ag2 Ag1 90.0 5_645 . ?
Cl1 Ag2 Ag1 90.0 . 1_545 ?
Cl1 Ag2 Ag1 90.0 5_645 1_545 ?
Ag1 Ag2 Ag1 180.0 . 1_545 ?
C1 N1 C2 110.0(7) . . ?
C1 N1 C5 124.2(7) . . ?
C2 N1 C5 125.9(7) . . ?
C1 N2 C3 110.3(7) . . ?
C1 N2 C4 123.5(7) . . ?
C3 N2 C4 126.2(7) . . ?
N2 C1 N1 105.3(6) . . ?
N2 C1 Ag1 126.8(5) . . ?
N1 C1 Ag1 127.9(5) . . ?
C3 C2 N1 106.8(7) . . ?
C2 C3 N2 107.6(7) . . ?

loop_
_geom_bond_atom_site_label_1
_geom_bond_atom_site_label_2
_geom_bond_distance
_geom_bond_site_symmetry_2
_geom_bond_publ_flag
Ag1 C1 2.096(6) . ?
Ag1 C1 2.096(6) 5_655 ?
Ag1 Ag2 3.1879(12) . ?
Ag1 Ag2 3.1879(12) 1_565 ?
Ag2 Cl1 2.335(2) . ?
Ag2 Cl1 2.335(2) 5_645 ?
Ag2 Ag1 3.1879(12) 1_545 ?
N1 C1 1.342(9) . ?
N1 C2 1.395(11) . ?
N1 C5 1.461(11) . ?
N2 C1 1.336(9) . ?
N2 C3 1.382(11) . ?
N2 C4 1.466(10) . ?
C2 C3 1.309(16) . ?
